data_7250790
loop_
_publ_author_name
'Zhu, Dongzhi'
'Zhang, Qiuyue'
'Jia, Dedong'
'Ma, Yanping'
'Sun, Wen-Hua'

_publ_section_title
;
 2-[2,6-Bis(4,4&#x2032;-difluorobenzhydryl)-4-methylphenylimino]-3-aryliminobutylnickel
 complex precatalysts tuning polyethylene elastomers with different
 molecular weights
;
_journal_issue 35
_journal_name_full 'RSC Advances'
_journal_page_first 28601
_journal_page_last 28612
_journal_paper_doi 10.1039/D5RA04501K
_journal_volume 15
_journal_year 2025
_chemical_formula_moiety 'C45 H38 Br2 F4 N2 Ni'
_chemical_formula_sum 'C45 H38 Br2 F4 N2 Ni'
_chemical_formula_weight 901.30
_space_group_crystal_system monoclinic
_space_group_IT_number 9
_space_group_name_Hall 'C -2yc'
_space_group_name_H-M_alt 'C 1 c 1'
_atom_sites_solution_hydrogens geom
_atom_sites_solution_primary iterative
_audit_creation_date 2025-01-16
_audit_creation_method
;
Olex2 1.5
(compiled 2021.07.19 svn.r715e62df for OlexSys, GUI svn.r6383)
;
_audit_update_record
;
2025-05-19 deposited with the CCDC.	2025-07-31 downloaded from the CCDC.
;
_cell_angle_alpha 90
_cell_angle_beta 120.11(3)
_cell_angle_gamma 90
_cell_formula_units_Z 4
_cell_length_a 24.453(5)
_cell_length_b 11.045(2)
_cell_length_c 16.646(3)
_cell_measurement_reflns_used 4999
_cell_measurement_temperature 173(2)
_cell_measurement_theta_max 27.46
_cell_measurement_theta_min 2.23
_cell_volume 3889.2(17)
_computing_cell_refinement 'CrystalClear (Rigaku Inc., 2007)'
_computing_data_collection 'CrystalClear (Rigaku Inc., 2007)'
_computing_data_reduction 'CrystalClear (Rigaku Inc., 2007)'
_computing_molecular_graphics 'Olex2 1.5 (Dolomanov et al., 2009)'
_computing_publication_material 'Olex2 1.5 (Dolomanov et al., 2009)'
_computing_structure_refinement 'SHELXL 2018/3 (Sheldrick, 2015)'
_computing_structure_solution 'olex2.solve 1.5 (Bourhis et al., 2015)'
_diffrn_ambient_temperature 173.15
_diffrn_measured_fraction_theta_full 0.995
_diffrn_measured_fraction_theta_max 0.994
_diffrn_measurement_device_type 'Bruker P4'
_diffrn_measurement_method '\w scans'
_diffrn_radiation_monochromator graphite
_diffrn_radiation_type MoK\a
_diffrn_radiation_wavelength 0.71073
_diffrn_reflns_av_R_equivalents 0.1017
_diffrn_reflns_av_unetI/netI 0.1031
_diffrn_reflns_Laue_measured_fraction_full 0.995
_diffrn_reflns_Laue_measured_fraction_max 0.994
_diffrn_reflns_limit_h_max 31
_diffrn_reflns_limit_h_min -31
_diffrn_reflns_limit_k_max 14
_diffrn_reflns_limit_k_min -13
_diffrn_reflns_limit_l_max 21
_diffrn_reflns_limit_l_min -17
_diffrn_reflns_number 12876
_diffrn_reflns_point_group_measured_fraction_full 0.765
_diffrn_reflns_point_group_measured_fraction_max 0.742
_diffrn_reflns_theta_full 25.242
_diffrn_reflns_theta_max 27.459
_diffrn_reflns_theta_min 2.227
_exptl_absorpt_coefficient_mu 2.608
_exptl_absorpt_correction_T_max .0000
_exptl_absorpt_correction_T_min .0000
_exptl_absorpt_correction_type multi-scan
_exptl_absorpt_process_details 'SADABS (Sheldrick, 1996)'
_exptl_crystal_colour red
_exptl_crystal_colour_primary red
_exptl_crystal_density_diffrn 1.539
_exptl_crystal_density_method 'not measured'
_exptl_crystal_description Plate
_exptl_crystal_F_000 1824
_exptl_crystal_size_max 0.202
_exptl_crystal_size_mid 0.122
_exptl_crystal_size_min 0.038
_refine_diff_density_max 0.973
_refine_diff_density_min -0.822
_refine_diff_density_rms 0.107
_refine_ls_abs_structure_details
;
 Classical Flack method preferred over Parsons because s.u. lower.
;
_refine_ls_abs_structure_Flack 0.011(17)
_refine_ls_extinction_method none
_refine_ls_goodness_of_fit_ref 1.059
_refine_ls_hydrogen_treatment constr
_refine_ls_matrix_type full
_refine_ls_number_parameters 492
_refine_ls_number_reflns 6602
_refine_ls_number_restraints 44
_refine_ls_restrained_S_all 1.056
_refine_ls_R_factor_all 0.0764
_refine_ls_R_factor_gt 0.0693
_refine_ls_shift/su_max 0.000
_refine_ls_shift/su_mean 0.000
_refine_ls_structure_factor_coef Fsqd
_refine_ls_weighting_details 'w=1/[\s^2^(Fo^2^)+(0.0696P)^2^+4.5384P] where P=(Fo^2^+2Fc^2^)/3'
_refine_ls_weighting_scheme calc
_refine_ls_wR_factor_gt 0.1636
_refine_ls_wR_factor_ref 0.1704
_reflns_Friedel_coverage 0.493
_reflns_Friedel_fraction_full 0.535
_reflns_Friedel_fraction_max 0.490
_reflns_number_gt 5947
_reflns_number_total 6602
_reflns_threshold_expression 'I > 2\s(I)'
_cod_data_source_file d5ra04501k2.cif
_cod_data_source_block Ni1
_cod_original_cell_volume 3889.3(17)
_cod_database_code 7250790
_shelx_shelxl_version_number 2018/3
_shelx_space_group_comment
;
The symmetry employed for this shelxl refinement is uniquely defined
by the following loop, which should always be used as a source of
symmetry information in preference to the above space-group names.
They are only intended as comments.
;
_shelx_estimated_absorpt_t_max 0.907
_shelx_estimated_absorpt_t_min 0.621
_olex2_refinement_description
;
1. Fixed Uiso
 At 1.2 times of:
  All C(H) groups
 At 1.5 times of:
  All C(H,H,H) groups
2. Uiso/Uaniso restraints and constraints
C21 \\sim C20 \\sim C1 \\sim C4 \\sim C11 \\sim C12 \\sim C13: within 1.7A with
sigma of 0.01 and sigma for terminal atoms of 0.02 within 1.7A
Uanis(C21) \\sim Ueq, Uanis(C20) \\sim Ueq, Uanis(C1) \\sim Ueq, Uanis(C4)
\\sim Ueq, Uanis(C11) \\sim Ueq, Uanis(C13) \\sim Ueq, Uanis(C12) \\sim Ueq:
with sigma of 0.01 and sigma for terminal atoms of 0.02
3.a Ternary CH refined with riding coordinates:
 C12(H12), C13(H13)
3.b Aromatic/amide H refined with riding coordinates:
 C9(H9), C36(H36), C7(H7), C30(H30), C44(H44), C41(H41), C38(H38), C29(H29),
 C45(H45), C39(H39), C35(H35), C33(H33), C23(H23), C16(H16), C27(H27), C32(H32),
  C42(H42), C24(H24), C18(H18), C17(H17), C26(H26)
3.c Idealised Me refined as rotating group:
 C1(H1A,H1B,H1C), C20(H20A,H20B,H20C), C4(H4A,H4B,H4C), C11(H11A,H11B,H11C),
 C21(H21A,H21B,H21C)
;
_olex2_submission_special_instructions 'No special instructions were received'

loop_
_space_group_symop_operation_xyz
'x, y, z'
'x, -y, z+1/2'
'x+1/2, y+1/2, z'
'x+1/2, -y+1/2, z+1/2'

loop_
_atom_site_label
_atom_site_type_symbol
_atom_site_fract_x
_atom_site_fract_y
_atom_site_fract_z
_atom_site_U_iso_or_equiv
_atom_site_adp_type
_atom_site_occupancy
_atom_site_site_symmetry_order
_atom_site_calc_flag
_atom_site_refinement_flags_posn
_atom_site_refinement_flags_adp
_atom_site_refinement_flags_occupancy
_atom_site_disorder_assembly
_atom_site_disorder_group
Ni1 Ni 0.29046(5) 0.69672(10) 0.23921(7) 0.0319(3) Uani 1 1 d . . . . .
Br1 Br 0.24689(5) 0.56465(10) 0.30132(7) 0.0498(3) Uani 1 1 d . . . . .
Br2 Br 0.26810(6) 0.90343(9) 0.23167(8) 0.0543(3) Uani 1 1 d . . . . .
N1 N 0.3829(3) 0.6830(6) 0.2812(5) 0.0308(15) Uani 1 1 d . . . . .
C9 C 0.1488(5) 0.4611(8) -0.0640(7) 0.035(2) Uani 1 1 d . . . . .
H9 H 0.131516 0.381772 -0.074224 0.043 Uiso 1 1 calc R U . . .
N2 N 0.2834(3) 0.6348(6) 0.1207(5) 0.0265(14) Uani 1 1 d . . . . .
C34 C 0.2842(4) 0.3280(7) 0.0994(6) 0.0298(18) Uani 1 1 d . . . . .
C12 C 0.2307(4) 0.3970(8) 0.1004(6) 0.0322(19) Uani 1 1 d . U . . .
H12 H 0.251188 0.445031 0.159294 0.039 Uiso 1 1 calc R U . . .
C37 C 0.3843(6) 0.2054(9) 0.1068(10) 0.053(3) Uani 1 1 d . . . . .
C36 C 0.3268(6) 0.2061(10) 0.0232(9) 0.048(3) Uani 1 1 d . . . . .
H36 H 0.322067 0.165906 -0.030421 0.058 Uiso 1 1 calc R U . . .
C7 C 0.1445(4) 0.6641(8) -0.1188(6) 0.0324(18) Uani 1 1 d . . . . .
H7 H 0.123998 0.723685 -0.165724 0.039 Uiso 1 1 calc R U . . .
C8 C 0.1220(5) 0.5463(9) -0.1349(7) 0.039(2) Uani 1 1 d . . . . .
C14 C 0.4348(4) 0.7153(9) 0.3722(7) 0.037(2) Uani 1 1 d . . . . .
C3 C 0.3371(4) 0.6152(8) 0.1255(6) 0.0304(17) Uani 1 1 d . . . . .
C1 C 0.4586(5) 0.6300(10) 0.2289(8) 0.045(2) Uani 1 1 d . U . . .
H1A H 0.490779 0.660524 0.289819 0.068 Uiso 1 1 calc R U . . .
H1B H 0.460826 0.675325 0.180008 0.068 Uiso 1 1 calc R U . . .
H1C H 0.466290 0.543924 0.223936 0.068 Uiso 1 1 calc R U . . .
F3 F 0.4334(3) 0.1437(7) 0.1081(7) 0.074(2) Uani 1 1 d . . . . .
C13 C 0.2262(4) 0.8227(7) -0.0166(6) 0.0292(17) Uani 1 1 d . U . . .
H13 H 0.243608 0.839303 0.051005 0.035 Uiso 1 1 calc R U . . .
C40 C 0.1819(4) 0.3174(8) 0.1064(6) 0.0316(18) Uani 1 1 d . . . . .
F2 F 0.0489(3) 1.1998(6) -0.1916(7) 0.076(3) Uani 1 1 d . . . . .
C20 C 0.4299(5) 0.5032(10) 0.4244(7) 0.046(2) Uani 1 1 d . U . . .
H20A H 0.384947 0.507206 0.405348 0.069 Uiso 1 1 calc R U . . .
H20B H 0.452391 0.454610 0.481119 0.069 Uiso 1 1 calc R U . . .
H20C H 0.434635 0.465812 0.374874 0.069 Uiso 1 1 calc R U . . .
F4 F 0.0502(3) 0.1221(7) 0.1387(5) 0.0574(18) Uani 1 1 d . . . . .
C28 C 0.1772(5) 0.9221(8) -0.0685(7) 0.0334(19) Uani 1 1 d . . . . .
C2 C 0.3945(4) 0.6453(8) 0.2181(6) 0.0312(18) Uani 1 1 d . . . . .
C6 C 0.1975(4) 0.6959(7) -0.0337(6) 0.0299(17) Uani 1 1 d . . . . .
C30 C 0.1373(5) 1.0938(8) -0.1738(8) 0.046(3) Uani 1 1 d . . . . .
H30 H 0.139675 1.146344 -0.217085 0.056 Uiso 1 1 calc R U . . .
C44 C 0.0836(6) 0.3081(10) 0.1096(8) 0.047(2) Uani 1 1 d . . . . .
H44 H 0.047308 0.346921 0.104414 0.056 Uiso 1 1 calc R U . . .
C5 C 0.2260(4) 0.6065(8) 0.0353(6) 0.0299(17) Uani 1 1 d . . . . .
C41 C 0.1895(5) 0.1957(8) 0.1238(7) 0.035(2) Uani 1 1 d . . . . .
H41 H 0.225353 0.156308 0.127744 0.042 Uiso 1 1 calc R U . . .
C43 C 0.0932(5) 0.1861(9) 0.1277(7) 0.039(2) Uani 1 1 d . . . . .
C10 C 0.2007(4) 0.4909(8) 0.0218(6) 0.0323(19) Uani 1 1 d . . . . .
C4 C 0.3469(5) 0.5629(8) 0.0514(7) 0.036(2) Uani 1 1 d . U . . .
H4A H 0.305861 0.544907 -0.003345 0.054 Uiso 1 1 calc R U . . .
H4B H 0.371614 0.488112 0.074107 0.054 Uiso 1 1 calc R U . . .
H4C H 0.369807 0.621114 0.034714 0.054 Uiso 1 1 calc R U . . .
C31 C 0.0912(5) 1.1068(9) -0.1526(8) 0.047(3) Uani 1 1 d . . . . .
C38 C 0.3937(5) 0.2604(10) 0.1827(9) 0.054(3) Uani 1 1 d . . . . .
H38 H 0.433692 0.256579 0.237945 0.064 Uiso 1 1 calc R U . . .
C15 C 0.4608(5) 0.8334(10) 0.3866(8) 0.046(2) Uani 1 1 d . . . . .
C29 C 0.1815(5) 1.0012(9) -0.1305(7) 0.043(2) Uani 1 1 d . . . . .
H29 H 0.214927 0.991927 -0.143510 0.052 Uiso 1 1 calc R U . . .
C45 C 0.1281(5) 0.3730(9) 0.0992(8) 0.041(2) Uani 1 1 d . . . . .
H45 H 0.121971 0.457359 0.086924 0.050 Uiso 1 1 calc R U . . .
C39 C 0.3434(5) 0.3252(9) 0.1805(7) 0.037(2) Uani 1 1 d . . . . .
H39 H 0.349688 0.367143 0.234339 0.044 Uiso 1 1 calc R U . . .
C35 C 0.2766(5) 0.2682(9) 0.0217(7) 0.039(2) Uani 1 1 d . . . . .
H35 H 0.236602 0.269260 -0.033655 0.047 Uiso 1 1 calc R U . . .
C19 C 0.4566(5) 0.6269(10) 0.4424(7) 0.041(2) Uani 1 1 d . . . . .
C11 C 0.0694(5) 0.5088(10) -0.2284(7) 0.046(2) Uani 1 1 d . U . . .
H11A H 0.086152 0.495083 -0.270175 0.069 Uiso 1 1 calc R U . . .
H11B H 0.037360 0.572917 -0.253875 0.069 Uiso 1 1 calc R U . . .
H11C H 0.050166 0.434013 -0.222471 0.069 Uiso 1 1 calc R U . . .
C21 C 0.4385(7) 0.9235(10) 0.3107(10) 0.062(3) Uani 1 1 d . U . . .
H21A H 0.442124 0.889594 0.259157 0.093 Uiso 1 1 calc R U . . .
H21B H 0.464356 0.996858 0.333668 0.093 Uiso 1 1 calc R U . . .
H21C H 0.394196 0.943697 0.288982 0.093 Uiso 1 1 calc R U . . .
C33 C 0.1294(5) 0.9404(9) -0.0493(8) 0.043(2) Uani 1 1 d . . . . .
H33 H 0.125757 0.886935 -0.007471 0.052 Uiso 1 1 calc R U . . .
C22 C 0.2819(5) 0.8279(8) -0.0321(7) 0.035(2) Uani 1 1 d . . . . .
C23 C 0.2789(5) 0.7834(9) -0.1129(7) 0.036(2) Uani 1 1 d . . . . .
H23 H 0.240607 0.747748 -0.159375 0.044 Uiso 1 1 calc R U . . .
C16 C 0.5107(6) 0.8581(12) 0.4747(9) 0.060(3) Uani 1 1 d . . . . .
H16 H 0.529375 0.936243 0.487054 0.072 Uiso 1 1 calc R U . . .
C25 C 0.3851(6) 0.8392(11) -0.0575(10) 0.052(3) Uani 1 1 d . . . . .
C27 C 0.3396(5) 0.8806(8) 0.0354(8) 0.040(2) Uani 1 1 d . . . . .
H27 H 0.343002 0.913749 0.090446 0.048 Uiso 1 1 calc R U . . .
C32 C 0.0863(5) 1.0337(9) -0.0886(9) 0.052(3) Uani 1 1 d . . . . .
H32 H 0.054649 1.047258 -0.072546 0.062 Uiso 1 1 calc R U . . .
C42 C 0.1456(5) 0.1275(10) 0.1360(9) 0.048(3) Uani 1 1 d . . . . .
H42 H 0.151851 0.043360 0.149496 0.058 Uiso 1 1 calc R U . . .
C24 C 0.3295(6) 0.7897(10) -0.1271(9) 0.052(3) Uani 1 1 d . . . . .
H24 H 0.326334 0.760895 -0.183009 0.062 Uiso 1 1 calc R U . . .
C18 C 0.5066(5) 0.6604(12) 0.5294(8) 0.058(3) Uani 1 1 d . . . . .
H18 H 0.521938 0.603391 0.578718 0.070 Uiso 1 1 calc R U . . .
C17 C 0.5345(7) 0.7725(13) 0.5463(10) 0.071(4) Uani 1 1 d . . . . .
H17 H 0.569400 0.791635 0.605659 0.085 Uiso 1 1 calc R U . . .
F1 F 0.4357(4) 0.8430(8) -0.0709(7) 0.078(2) Uani 1 1 d . . . . .
C26 C 0.3904(5) 0.8844(10) 0.0222(9) 0.049(3) Uani 1 1 d . . . . .
H26 H 0.429286 0.918444 0.068406 0.058 Uiso 1 1 calc R U . . .

loop_
_atom_site_aniso_label
_atom_site_aniso_U_11
_atom_site_aniso_U_22
_atom_site_aniso_U_33
_atom_site_aniso_U_23
_atom_site_aniso_U_13
_atom_site_aniso_U_12
Ni1 0.0352(6) 0.0356(5) 0.0261(5) -0.0026(4) 0.0162(5) 0.0021(5)
Br1 0.0610(7) 0.0567(6) 0.0391(5) -0.0039(5) 0.0306(5) -0.0150(5)
Br2 0.0760(8) 0.0412(5) 0.0542(7) 0.0006(5) 0.0391(6) 0.0156(5)
N1 0.032(4) 0.033(3) 0.027(4) 0.002(3) 0.014(3) 0.000(3)
C9 0.038(5) 0.033(4) 0.029(5) -0.001(4) 0.011(4) -0.002(4)
N2 0.032(4) 0.021(3) 0.022(3) -0.002(3) 0.010(3) -0.002(3)
C34 0.036(4) 0.022(3) 0.035(5) 0.003(3) 0.019(4) -0.001(3)
C12 0.038(4) 0.030(4) 0.027(4) 0.003(3) 0.015(4) 0.003(3)
C37 0.044(6) 0.038(5) 0.073(9) 0.001(5) 0.026(6) 0.006(5)
C36 0.055(7) 0.047(6) 0.047(6) 0.000(5) 0.029(6) 0.002(5)
C7 0.037(5) 0.031(4) 0.020(4) 0.001(3) 0.008(4) 0.001(4)
C8 0.038(5) 0.041(5) 0.032(5) -0.001(4) 0.014(4) 0.003(4)
C14 0.030(4) 0.050(5) 0.026(4) -0.012(4) 0.011(4) -0.004(4)
C3 0.035(4) 0.030(4) 0.029(4) 0.002(3) 0.018(4) 0.006(3)
C1 0.046(5) 0.054(6) 0.039(5) -0.008(5) 0.024(5) -0.002(5)
F3 0.053(4) 0.066(5) 0.112(7) 0.001(5) 0.048(5) 0.016(4)
C13 0.038(4) 0.023(3) 0.023(4) 0.004(3) 0.014(3) 0.006(3)
C40 0.033(4) 0.030(4) 0.029(4) -0.003(3) 0.014(4) -0.004(3)
F2 0.045(4) 0.049(4) 0.102(7) 0.016(4) 0.011(4) 0.022(3)
C20 0.039(5) 0.056(6) 0.033(5) 0.014(5) 0.012(4) 0.006(5)
F4 0.048(4) 0.065(4) 0.073(5) -0.003(4) 0.041(4) -0.015(3)
C28 0.038(5) 0.027(4) 0.031(5) 0.000(4) 0.014(4) 0.002(3)
C2 0.035(4) 0.029(4) 0.037(5) 0.002(4) 0.023(4) 0.000(3)
C6 0.038(4) 0.027(4) 0.026(4) 0.000(3) 0.017(4) -0.001(3)
C30 0.045(6) 0.031(5) 0.051(7) 0.011(4) 0.015(5) 0.005(4)
C44 0.044(6) 0.051(6) 0.041(6) 0.005(5) 0.018(5) 0.004(5)
C5 0.035(4) 0.034(4) 0.023(4) 0.001(3) 0.016(4) 0.001(3)
C41 0.033(4) 0.031(4) 0.041(5) 0.002(4) 0.018(4) 0.004(3)
C43 0.035(5) 0.043(5) 0.041(5) -0.003(4) 0.022(4) -0.007(4)
C10 0.030(4) 0.031(4) 0.028(4) -0.004(4) 0.009(4) 0.000(3)
C4 0.046(5) 0.031(4) 0.032(5) -0.002(4) 0.020(4) 0.007(4)
C31 0.037(5) 0.036(5) 0.052(7) 0.000(5) 0.011(5) 0.013(4)
C38 0.035(5) 0.041(5) 0.068(8) 0.014(6) 0.014(5) 0.000(4)
C15 0.040(5) 0.049(6) 0.040(6) -0.009(5) 0.014(5) -0.005(4)
C29 0.044(6) 0.038(5) 0.041(6) 0.019(4) 0.018(5) 0.009(4)
C45 0.038(5) 0.035(4) 0.053(6) 0.001(4) 0.024(5) 0.006(4)
C39 0.039(5) 0.039(5) 0.029(5) 0.001(4) 0.014(4) -0.005(4)
C35 0.041(5) 0.039(5) 0.031(5) 0.003(4) 0.013(4) 0.001(4)
C19 0.038(5) 0.047(5) 0.030(5) -0.002(4) 0.010(4) 0.002(4)
C11 0.046(5) 0.052(6) 0.027(5) 0.001(4) 0.009(4) -0.009(5)
C21 0.076(8) 0.038(5) 0.066(8) -0.006(5) 0.032(7) -0.014(5)
C33 0.041(5) 0.042(5) 0.044(6) 0.000(4) 0.019(5) 0.003(4)
C22 0.040(5) 0.027(4) 0.037(5) 0.008(4) 0.018(4) 0.007(4)
C23 0.041(5) 0.045(5) 0.028(4) 0.004(4) 0.021(4) 0.007(4)
C16 0.043(6) 0.066(8) 0.054(8) -0.013(6) 0.013(6) -0.009(6)
C25 0.048(6) 0.055(6) 0.069(8) 0.031(6) 0.040(6) 0.017(5)
C27 0.048(6) 0.028(4) 0.043(6) 0.001(4) 0.021(5) 0.001(4)
C32 0.046(6) 0.036(5) 0.066(8) -0.007(5) 0.022(6) 0.005(4)
C42 0.045(6) 0.040(5) 0.064(7) -0.001(5) 0.030(5) -0.005(4)
C24 0.066(7) 0.058(6) 0.046(7) 0.019(5) 0.039(6) 0.019(6)
C18 0.041(6) 0.073(8) 0.036(6) -0.013(6) 0.000(5) 0.014(6)
C17 0.057(7) 0.077(9) 0.046(7) -0.027(7) 0.001(6) 0.001(7)
F1 0.063(5) 0.095(6) 0.099(7) 0.030(5) 0.058(5) 0.020(4)
C26 0.038(5) 0.049(6) 0.057(7) 0.009(5) 0.022(5) 0.000(5)

loop_
_atom_type_symbol
_atom_type_description
_atom_type_scat_dispersion_real
_atom_type_scat_dispersion_imag
_atom_type_scat_source
C C 0.0033 0.0016 'International Tables Vol C Tables 4.2.6.8 and 6.1.1.4'
H H 0.0000 0.0000 'International Tables Vol C Tables 4.2.6.8 and 6.1.1.4'
Br Br -0.2901 2.4595 'International Tables Vol C Tables 4.2.6.8 and 6.1.1.4'
F F 0.0171 0.0103 'International Tables Vol C Tables 4.2.6.8 and 6.1.1.4'
N N 0.0061 0.0033 'International Tables Vol C Tables 4.2.6.8 and 6.1.1.4'
Ni Ni 0.3393 1.1124 'International Tables Vol C Tables 4.2.6.8 and 6.1.1.4'

loop_
_geom_angle_atom_site_label_1
_geom_angle_atom_site_label_2
_geom_angle_atom_site_label_3
_geom_angle
_geom_angle_site_symmetry_1
_geom_angle_site_symmetry_3
_geom_angle_publ_flag
Br1 Ni1 Br2 119.24(6) . . ?
N1 Ni1 Br1 118.9(2) . . ?
N1 Ni1 Br2 106.5(2) . . ?
N1 Ni1 N2 81.0(3) . . ?
N2 Ni1 Br1 112.9(2) . . ?
N2 Ni1 Br2 112.14(19) . . ?
C14 N1 Ni1 126.0(6) . . ?
C2 N1 Ni1 114.2(6) . . ?
C2 N1 C14 119.8(8) . . ?
C8 C9 H9 119.7 . . ?
C8 C9 C10 120.7(9) . . ?
C10 C9 H9 119.7 . . ?
C3 N2 Ni1 114.3(6) . . ?
C3 N2 C5 118.6(7) . . ?
C5 N2 Ni1 127.1(6) . . ?
C39 C34 C12 118.7(8) . . ?
C35 C34 C12 122.6(8) . . ?
C35 C34 C39 118.7(9) . . ?
C34 C12 H12 105.4 . . ?
C34 C12 C40 114.7(7) . . ?
C34 C12 C10 112.0(8) . . ?
C40 C12 H12 105.4 . . ?
C40 C12 C10 112.9(7) . . ?
C10 C12 H12 105.4 . . ?
F3 C37 C36 117.0(12) . . ?
C38 C37 C36 124.0(11) . . ?
C38 C37 F3 119.0(12) . . ?
C37 C36 H36 121.4 . . ?
C35 C36 C37 117.1(11) . . ?
C35 C36 H36 121.4 . . ?
C8 C7 H7 119.8 . . ?
C8 C7 C6 120.5(8) . . ?
C6 C7 H7 119.8 . . ?
C9 C8 C11 119.3(9) . . ?
C7 C8 C9 119.9(9) . . ?
C7 C8 C11 120.8(9) . . ?
C15 C14 N1 119.0(9) . . ?
C19 C14 N1 117.8(8) . . ?
C19 C14 C15 123.2(9) . . ?
N2 C3 C2 114.9(8) . . ?
N2 C3 C4 126.6(8) . . ?
C4 C3 C2 118.5(8) . . ?
H1A C1 H1B 109.5 . . ?
H1A C1 H1C 109.5 . . ?
H1B C1 H1C 109.5 . . ?
C2 C1 H1A 109.5 . . ?
C2 C1 H1B 109.5 . . ?
C2 C1 H1C 109.5 . . ?
C28 C13 H13 105.9 . . ?
C6 C13 H13 105.9 . . ?
C6 C13 C28 113.3(7) . . ?
C22 C13 H13 105.9 . . ?
C22 C13 C28 113.2(7) . . ?
C22 C13 C6 111.8(7) . . ?
C41 C40 C12 123.4(8) . . ?
C41 C40 C45 118.1(9) . . ?
C45 C40 C12 118.3(8) . . ?
H20A C20 H20B 109.5 . . ?
H20A C20 H20C 109.5 . . ?
H20B C20 H20C 109.5 . . ?
C19 C20 H20A 109.5 . . ?
C19 C20 H20B 109.5 . . ?
C19 C20 H20C 109.5 . . ?
C29 C28 C13 122.4(9) . . ?
C33 C28 C13 119.4(9) . . ?
C33 C28 C29 118.0(9) . . ?
N1 C2 C3 115.5(8) . . ?
N1 C2 C1 125.9(9) . . ?
C1 C2 C3 118.6(8) . . ?
C7 C6 C13 121.5(8) . . ?
C7 C6 C5 118.5(8) . . ?
C5 C6 C13 119.9(8) . . ?
C31 C30 H30 120.8 . . ?
C31 C30 C29 118.5(11) . . ?
C29 C30 H30 120.8 . . ?
C43 C44 H44 120.8 . . ?
C43 C44 C45 118.4(10) . . ?
C45 C44 H44 120.8 . . ?
C6 C5 N2 119.4(7) . . ?
C10 C5 N2 119.5(7) . . ?
C10 C5 C6 121.1(8) . . ?
C40 C41 H41 119.2 . . ?
C40 C41 C42 121.5(9) . . ?
C42 C41 H41 119.2 . . ?
F4 C43 C44 118.8(9) . . ?
F4 C43 C42 119.1(9) . . ?
C44 C43 C42 122.1(10) . . ?
C9 C10 C12 120.9(8) . . ?
C5 C10 C9 119.1(8) . . ?
C5 C10 C12 120.0(8) . . ?
C3 C4 H4A 109.5 . . ?
C3 C4 H4B 109.5 . . ?
C3 C4 H4C 109.5 . . ?
H4A C4 H4B 109.5 . . ?
H4A C4 H4C 109.5 . . ?
H4B C4 H4C 109.5 . . ?
F2 C31 C32 117.8(11) . . ?
C30 C31 F2 119.3(11) . . ?
C30 C31 C32 122.9(9) . . ?
C37 C38 H38 120.6 . . ?
C37 C38 C39 118.8(11) . . ?
C39 C38 H38 120.6 . . ?
C14 C15 C21 122.2(10) . . ?
C16 C15 C14 116.2(11) . . ?
C16 C15 C21 121.5(11) . . ?
C28 C29 H29 119.6 . . ?
C30 C29 C28 120.8(11) . . ?
C30 C29 H29 119.6 . . ?
C40 C45 H45 119.1 . . ?
C44 C45 C40 121.7(9) . . ?
C44 C45 H45 119.1 . . ?
C34 C39 C38 120.2(10) . . ?
C34 C39 H39 119.9 . . ?
C38 C39 H39 119.9 . . ?
C34 C35 C36 121.1(10) . . ?
C34 C35 H35 119.5 . . ?
C36 C35 H35 119.5 . . ?
C14 C19 C20 121.9(9) . . ?
C18 C19 C14 116.6(10) . . ?
C18 C19 C20 121.5(10) . . ?
C8 C11 H11A 109.5 . . ?
C8 C11 H11B 109.5 . . ?
C8 C11 H11C 109.5 . . ?
H11A C11 H11B 109.5 . . ?
H11A C11 H11C 109.5 . . ?
H11B C11 H11C 109.5 . . ?
C15 C21 H21A 109.5 . . ?
C15 C21 H21B 109.5 . . ?
C15 C21 H21C 109.5 . . ?
H21A C21 H21B 109.5 . . ?
H21A C21 H21C 109.5 . . ?
H21B C21 H21C 109.5 . . ?
C28 C33 H33 118.8 . . ?
C28 C33 C32 122.3(11) . . ?
C32 C33 H33 118.8 . . ?
C23 C22 C13 122.3(9) . . ?
C23 C22 C27 117.4(9) . . ?
C27 C22 C13 120.3(9) . . ?
C22 C23 H23 119.0 . . ?
C24 C23 C22 122.0(10) . . ?
C24 C23 H23 119.0 . . ?
C15 C16 H16 118.7 . . ?
C15 C16 C17 122.6(12) . . ?
C17 C16 H16 118.7 . . ?
F1 C25 C24 117.8(12) . . ?
C26 C25 C24 122.4(11) . . ?
C26 C25 F1 119.8(12) . . ?
C22 C27 H27 119.7 . . ?
C26 C27 C22 120.5(10) . . ?
C26 C27 H27 119.7 . . ?
C31 C32 H32 121.3 . . ?
C33 C32 C31 117.4(11) . . ?
C33 C32 H32 121.3 . . ?
C41 C42 H42 120.9 . . ?
C43 C42 C41 118.1(9) . . ?
C43 C42 H42 120.9 . . ?
C23 C24 C25 117.9(11) . . ?
C23 C24 H24 121.0 . . ?
C25 C24 H24 121.0 . . ?
C19 C18 H18 118.7 . . ?
C17 C18 C19 122.5(13) . . ?
C17 C18 H18 118.7 . . ?
C16 C17 H17 120.6 . . ?
C18 C17 C16 118.9(11) . . ?
C18 C17 H17 120.6 . . ?
C25 C26 C27 119.7(11) . . ?
C25 C26 H26 120.2 . . ?
C27 C26 H26 120.2 . . ?

loop_
_geom_bond_atom_site_label_1
_geom_bond_atom_site_label_2
_geom_bond_distance
_geom_bond_site_symmetry_2
_geom_bond_publ_flag
Ni1 Br1 2.3318(16) . ?
Ni1 Br2 2.3364(15) . ?
Ni1 N1 2.009(8) . ?
Ni1 N2 2.012(7) . ?
N1 C14 1.450(11) . ?
N1 C2 1.286(11) . ?
C9 H9 0.9500 . ?
C9 C8 1.390(13) . ?
C9 C10 1.394(12) . ?
N2 C3 1.293(11) . ?
N2 C5 1.444(11) . ?
C34 C12 1.521(12) . ?
C34 C39 1.400(13) . ?
C34 C35 1.380(13) . ?
C12 H12 1.0000 . ?
C12 C40 1.525(13) . ?
C12 C10 1.537(12) . ?
C37 C36 1.397(18) . ?
C37 F3 1.372(13) . ?
C37 C38 1.313(19) . ?
C36 H36 0.9500 . ?
C36 C35 1.396(15) . ?
C7 H7 0.9500 . ?
C7 C8 1.386(13) . ?
C7 C6 1.402(12) . ?
C8 C11 1.496(13) . ?
C14 C15 1.418(14) . ?
C14 C19 1.406(14) . ?
C3 C2 1.513(13) . ?
C3 C4 1.487(12) . ?
C1 H1A 0.9800 . ?
C1 H1B 0.9800 . ?
C1 H1C 0.9800 . ?
C1 C2 1.496(13) . ?
C13 H13 1.0000 . ?
C13 C28 1.533(12) . ?
C13 C6 1.528(11) . ?
C13 C22 1.511(13) . ?
C40 C41 1.368(11) . ?
C40 C45 1.401(13) . ?
F2 C31 1.368(11) . ?
C20 H20A 0.9800 . ?
C20 H20B 0.9800 . ?
C20 H20C 0.9800 . ?
C20 C19 1.479(15) . ?
F4 C43 1.355(11) . ?
C28 C29 1.397(13) . ?
C28 C33 1.372(14) . ?
C6 C5 1.406(12) . ?
C30 H30 0.9500 . ?
C30 C31 1.347(16) . ?
C30 C29 1.397(13) . ?
C44 H44 0.9500 . ?
C44 C43 1.375(14) . ?
C44 C45 1.383(15) . ?
C5 C10 1.388(12) . ?
C41 H41 0.9500 . ?
C41 C42 1.408(13) . ?
C43 C42 1.379(14) . ?
C4 H4A 0.9800 . ?
C4 H4B 0.9800 . ?
C4 H4C 0.9800 . ?
C31 C32 1.389(18) . ?
C38 H38 0.9500 . ?
C38 C39 1.407(16) . ?
C15 C21 1.481(17) . ?
C15 C16 1.386(15) . ?
C29 H29 0.9500 . ?
C45 H45 0.9500 . ?
C39 H39 0.9500 . ?
C35 H35 0.9500 . ?
C19 C18 1.397(14) . ?
C11 H11A 0.9800 . ?
C11 H11B 0.9800 . ?
C11 H11C 0.9800 . ?
C21 H21A 0.9800 . ?
C21 H21B 0.9800 . ?
C21 H21C 0.9800 . ?
C33 H33 0.9500 . ?
C33 C32 1.381(14) . ?
C22 C23 1.397(13) . ?
C22 C27 1.414(14) . ?
C23 H23 0.9500 . ?
C23 C24 1.373(14) . ?
C16 H16 0.9500 . ?
C16 C17 1.40(2) . ?
C25 C24 1.382(18) . ?
C25 F1 1.364(12) . ?
C25 C26 1.360(18) . ?
C27 H27 0.9500 . ?
C27 C26 1.368(15) . ?
C32 H32 0.9500 . ?
C42 H42 0.9500 . ?
C24 H24 0.9500 . ?
C18 H18 0.9500 . ?
C18 C17 1.37(2) . ?
C17 H17 0.9500 . ?
C26 H26 0.9500 . ?

loop_
_geom_torsion_atom_site_label_1
_geom_torsion_atom_site_label_2
_geom_torsion_atom_site_label_3
_geom_torsion_atom_site_label_4
_geom_torsion
_geom_torsion_site_symmetry_1
_geom_torsion_site_symmetry_2
_geom_torsion_site_symmetry_3
_geom_torsion_site_symmetry_4
_geom_torsion_publ_flag
Ni1 N1 C14 C15 -92.8(10) . . . . ?
Ni1 N1 C14 C19 86.7(10) . . . . ?
Ni1 N1 C2 C3 -1.6(10) . . . . ?
Ni1 N1 C2 C1 178.1(8) . . . . ?
Ni1 N2 C3 C2 -1.3(9) . . . . ?
Ni1 N2 C3 C4 176.1(7) . . . . ?
Ni1 N2 C5 C6 92.4(9) . . . . ?
Ni1 N2 C5 C10 -88.8(9) . . . . ?
N1 C14 C15 C21 -2.6(16) . . . . ?
N1 C14 C15 C16 -179.4(10) . . . . ?
N1 C14 C19 C20 2.5(15) . . . . ?
N1 C14 C19 C18 180.0(10) . . . . ?
N2 C3 C2 N1 2.0(11) . . . . ?
N2 C3 C2 C1 -177.7(8) . . . . ?
N2 C5 C10 C9 -174.1(8) . . . . ?
N2 C5 C10 C12 4.6(13) . . . . ?
C34 C12 C40 C41 9.7(13) . . . . ?
C34 C12 C40 C45 -174.3(9) . . . . ?
C34 C12 C10 C9 91.7(11) . . . . ?
C34 C12 C10 C5 -87.0(10) . . . . ?
C12 C34 C39 C38 178.8(9) . . . . ?
C12 C34 C35 C36 179.8(9) . . . . ?
C12 C40 C41 C42 174.9(10) . . . . ?
C12 C40 C45 C44 -176.0(10) . . . . ?
C37 C36 C35 C34 1.1(16) . . . . ?
C37 C38 C39 C34 1.5(16) . . . . ?
C36 C37 C38 C39 -0.5(18) . . . . ?
C7 C6 C5 N2 175.3(8) . . . . ?
C7 C6 C5 C10 -3.4(14) . . . . ?
C8 C9 C10 C12 -179.8(9) . . . . ?
C8 C9 C10 C5 -1.1(15) . . . . ?
C8 C7 C6 C13 175.6(9) . . . . ?
C8 C7 C6 C5 -1.5(14) . . . . ?
C14 N1 C2 C3 -179.4(7) . . . . ?
C14 N1 C2 C1 0.3(14) . . . . ?
C14 C15 C16 C17 0(2) . . . . ?
C14 C19 C18 C17 -1.2(18) . . . . ?
C3 N2 C5 C6 -90.4(10) . . . . ?
C3 N2 C5 C10 88.4(10) . . . . ?
F3 C37 C36 C35 179.7(10) . . . . ?
F3 C37 C38 C39 179.0(10) . . . . ?
C13 C28 C29 C30 -177.4(9) . . . . ?
C13 C28 C33 C32 175.3(9) . . . . ?
C13 C6 C5 N2 -1.8(13) . . . . ?
C13 C6 C5 C10 179.5(9) . . . . ?
C13 C22 C23 C24 179.2(9) . . . . ?
C13 C22 C27 C26 179.3(8) . . . . ?
C40 C12 C10 C9 -39.6(13) . . . . ?
C40 C12 C10 C5 141.8(9) . . . . ?
C40 C41 C42 C43 1.5(17) . . . . ?
F2 C31 C32 C33 -179.7(9) . . . . ?
C20 C19 C18 C17 176.3(12) . . . . ?
F4 C43 C42 C41 179.7(10) . . . . ?
C28 C13 C6 C7 32.4(12) . . . . ?
C28 C13 C6 C5 -150.6(9) . . . . ?
C28 C13 C22 C23 -78.8(10) . . . . ?
C28 C13 C22 C27 100.1(10) . . . . ?
C28 C33 C32 C31 2.8(16) . . . . ?
C2 N1 C14 C15 84.7(11) . . . . ?
C2 N1 C14 C19 -95.7(11) . . . . ?
C6 C7 C8 C9 5.0(15) . . . . ?
C6 C7 C8 C11 -174.2(10) . . . . ?
C6 C13 C28 C29 -122.9(10) . . . . ?
C6 C13 C28 C33 61.6(11) . . . . ?
C6 C13 C22 C23 50.6(11) . . . . ?
C6 C13 C22 C27 -130.4(9) . . . . ?
C6 C5 C10 C9 4.7(14) . . . . ?
C6 C5 C10 C12 -176.6(9) . . . . ?
C30 C31 C32 C33 -3.2(17) . . . . ?
C44 C43 C42 C41 -1.1(18) . . . . ?
C5 N2 C3 C2 -178.9(7) . . . . ?
C5 N2 C3 C4 -1.4(13) . . . . ?
C41 C40 C45 C44 0.2(16) . . . . ?
C43 C44 C45 C40 0.2(17) . . . . ?
C10 C9 C8 C7 -3.8(16) . . . . ?
C10 C9 C8 C11 175.5(10) . . . . ?
C10 C12 C40 C41 139.6(9) . . . . ?
C10 C12 C40 C45 -44.4(12) . . . . ?
C4 C3 C2 N1 -175.7(8) . . . . ?
C4 C3 C2 C1 4.6(12) . . . . ?
C31 C30 C29 C28 1.5(17) . . . . ?
C38 C37 C36 C35 -0.8(18) . . . . ?
C15 C14 C19 C20 -177.9(10) . . . . ?
C15 C14 C19 C18 -0.5(16) . . . . ?
C15 C16 C17 C18 -1(2) . . . . ?
C29 C28 C33 C32 -0.4(15) . . . . ?
C29 C30 C31 F2 177.6(10) . . . . ?
C29 C30 C31 C32 1.1(17) . . . . ?
C45 C40 C41 C42 -1.1(15) . . . . ?
C45 C44 C43 F4 179.5(10) . . . . ?
C45 C44 C43 C42 0.3(18) . . . . ?
C39 C34 C12 C40 -103.7(10) . . . . ?
C39 C34 C12 C10 126.0(9) . . . . ?
C39 C34 C35 C36 -0.2(14) . . . . ?
C35 C34 C12 C40 76.3(11) . . . . ?
C35 C34 C12 C10 -54.1(11) . . . . ?
C35 C34 C39 C38 -1.2(14) . . . . ?
C19 C14 C15 C21 177.9(12) . . . . ?
C19 C14 C15 C16 1.1(16) . . . . ?
C19 C18 C17 C16 2(2) . . . . ?
C21 C15 C16 C17 -176.9(14) . . . . ?
C33 C28 C29 C30 -1.9(15) . . . . ?
C22 C13 C28 C29 5.8(13) . . . . ?
C22 C13 C28 C33 -169.7(9) . . . . ?
C22 C13 C6 C7 -97.1(10) . . . . ?
C22 C13 C6 C5 80.0(10) . . . . ?
C22 C23 C24 C25 1.6(15) . . . . ?
C22 C27 C26 C25 1.3(15) . . . . ?
C23 C22 C27 C26 -1.7(13) . . . . ?
C27 C22 C23 C24 0.2(14) . . . . ?
C24 C25 C26 C27 0.5(17) . . . . ?
F1 C25 C24 C23 178.6(9) . . . . ?
F1 C25 C26 C27 179.9(9) . . . . ?
C26 C25 C24 C23 -2.0(17) . . . . ?
